data_2221886
loop_
_publ_author_name
'Zhao, Pu-Su'
'Wang, Xian'
'Guo, Huan-Mei'
'Jian, Fang-Fang'

_publ_section_title
;
 3-(4-Fluorophenyl)-1-(4-methoxyphenyl)prop-2-en-1-one
;
_journal_coeditor_code AT2773
_journal_issue 6
_journal_name_full 'Acta Crystallographica Section E'
_journal_page_first o1402
_journal_paper_doi 10.1107/S1600536809018121
_journal_volume 65
_journal_year 2009
_chemical_formula_iupac 'C16 H13 F O2'
_chemical_formula_moiety 'C16 H13 F O2'
_chemical_formula_sum 'C16 H13 F O2'
_chemical_formula_weight 256.26
_chemical_name_systematic
;
3-(4-Fluorophenyl)-1-(4-methoxyphenyl)prop-2-en-1-one
;
_space_group_IT_number 61
_symmetry_cell_setting orthorhombic
_symmetry_space_group_name_Hall '-P 2ac 2ab'
_symmetry_space_group_name_H-M 'P b c a'
_atom_sites_solution_hydrogens geom
_atom_sites_solution_primary direct
_atom_sites_solution_secondary difmap
_audit_creation_method SHELXL-97
_cell_angle_alpha 90.00
_cell_angle_beta 90.00
_cell_angle_gamma 90.00
_cell_formula_units_Z 8
_cell_length_a 7.457(4)
_cell_length_b 11.072(6)
_cell_length_c 31.063(18)
_cell_measurement_reflns_used 4576
_cell_measurement_temperature 273(2)
_cell_measurement_theta_max 27.17
_cell_measurement_theta_min 2.62
_cell_volume 2565(2)
_computing_cell_refinement 'SAINT (Bruker, 1997)'
_computing_data_collection 'SMART (Bruker, 1997)'
_computing_data_reduction 'SAINT (Bruker, 1997)'
_computing_molecular_graphics 'SHELXTL (Sheldrick, 2008)'
_computing_publication_material 'SHELXTL (Sheldrick, 2008)'
_computing_structure_refinement 'SHELXL97 (Sheldrick, 2008)'
_computing_structure_solution 'SHELXS97 (Sheldrick, 2008)'
_diffrn_ambient_temperature 273(2)
_diffrn_measured_fraction_theta_full 0.979
_diffrn_measured_fraction_theta_max 0.979
_diffrn_measurement_device_type 'Bruker SMART CCD area-detector'
_diffrn_measurement_method '\f and \w'
_diffrn_radiation_monochromator graphite
_diffrn_radiation_source 'fine-focus sealed tube'
_diffrn_radiation_type MoK\a
_diffrn_radiation_wavelength 0.71073
_diffrn_reflns_av_R_equivalents 0.0392
_diffrn_reflns_av_sigmaI/netI 0.0283
_diffrn_reflns_limit_h_max 9
_diffrn_reflns_limit_h_min -8
_diffrn_reflns_limit_k_max 14
_diffrn_reflns_limit_k_min -14
_diffrn_reflns_limit_l_max 40
_diffrn_reflns_limit_l_min -31
_diffrn_reflns_number 14904
_diffrn_reflns_theta_full 28.07
_diffrn_reflns_theta_max 28.07
_diffrn_reflns_theta_min 2.62
_exptl_absorpt_coefficient_mu 0.096
_exptl_absorpt_correction_type none
_exptl_crystal_colour yellow
_exptl_crystal_density_diffrn 1.327
_exptl_crystal_density_meas 1.327
_exptl_crystal_density_method 'not measured'
_exptl_crystal_description bar
_exptl_crystal_F_000 1072
_exptl_crystal_size_max 0.13
_exptl_crystal_size_mid 0.12
_exptl_crystal_size_min 0.09
_refine_diff_density_max 0.170
_refine_diff_density_min -0.118
_refine_ls_extinction_coef 0.0151(14)
_refine_ls_extinction_expression Fc^*^=kFc[1+0.001xFc^2^\l^3^/sin(2\q)]^-1/4^
_refine_ls_extinction_method 'SHELXL97 (Sheldrick, 2008)'
_refine_ls_goodness_of_fit_ref 1.007
_refine_ls_hydrogen_treatment constr
_refine_ls_matrix_type full
_refine_ls_number_parameters 173
_refine_ls_number_reflns 3050
_refine_ls_number_restraints 0
_refine_ls_restrained_S_all 1.007
_refine_ls_R_factor_all 0.0593
_refine_ls_R_factor_gt 0.0391
_refine_ls_shift/su_max 0.001
_refine_ls_shift/su_mean 0.000
_refine_ls_structure_factor_coef Fsqd
_refine_ls_weighting_details 'calc w=1/[\s^2^(Fo^2^)+(0.0529P)^2^+0.3952P] where P=(Fo^2^+2Fc^2^)/3'
_refine_ls_weighting_scheme calc
_refine_ls_wR_factor_gt 0.1025
_refine_ls_wR_factor_ref 0.1159
_reflns_number_gt 2203
_reflns_number_total 3050
_reflns_threshold_expression I>2\s(I)
_cod_data_source_file at2773.cif
_cod_data_source_block I
_cod_original_cell_volume 2565(3)
_cod_database_code 2221886
_cod_database_fobs_code 2221886

loop_
_symmetry_equiv_pos_as_xyz
'x, y, z'
'-x+1/2, -y, z+1/2'
'-x, y+1/2, -z+1/2'
'x+1/2, -y+1/2, -z'
'-x, -y, -z'
'x-1/2, y, -z-1/2'
'x, -y-1/2, z-1/2'
'-x-1/2, y-1/2, z'

loop_
_atom_site_type_symbol
_atom_site_label
_atom_site_fract_x
_atom_site_fract_y
_atom_site_fract_z
_atom_site_U_iso_or_equiv
_atom_site_adp_type
_atom_site_calc_flag
_atom_site_refinement_flags
_atom_site_occupancy
_atom_site_disorder_assembly
_atom_site_disorder_group
O O2 0.19197(16) 0.39463(9) 0.32285(3) 0.0679(3) Uani d . 1 . .
O O1 0.09858(15) 0.57395(10) 0.13185(3) 0.0674(3) Uani d . 1 . .
C C16 0.15026(17) 0.49647(12) 0.31027(4) 0.0497(3) Uani d . 1 . .
C C9 0.13654(16) 0.52293(11) 0.26375(4) 0.0447(3) Uani d . 1 . .
C C15 0.06589(19) 0.56911(13) 0.38189(5) 0.0567(4) Uani d . 1 . .
H H15A 0.0689 0.4883 0.3900 0.068 Uiso calc R 1 . .
C C10 0.07845(18) 0.63325(11) 0.24765(4) 0.0484(3) Uani d . 1 . .
H H10A 0.0485 0.6945 0.2668 0.058 Uiso calc R 1 . .
C C12 0.10839(18) 0.56345(12) 0.17528(4) 0.0504(3) Uani d . 1 . .
F F -0.15021(16) 0.89082(12) 0.50973(3) 0.1015(4) Uani d . 1 . .
C C14 0.10856(19) 0.59300(12) 0.34157(4) 0.0535(3) Uani d . 1 . .
H H14A 0.1125 0.6731 0.3326 0.064 Uiso calc R 1 . .
C C11 0.06382(18) 0.65460(12) 0.20395(4) 0.0498(3) Uani d . 1 . .
H H11A 0.0246 0.7292 0.1939 0.060 Uiso calc R 1 . .
C C4 0.0339(2) 0.77956(13) 0.41030(4) 0.0578(4) Uani d . 1 . .
H H4A 0.0854 0.8098 0.3852 0.069 Uiso calc R 1 . .
C C8 0.17978(19) 0.43239(12) 0.23404(5) 0.0550(4) Uani d . 1 . .
H H8A 0.2185 0.3575 0.2439 0.066 Uiso calc R 1 . .
C C7 0.1660(2) 0.45230(13) 0.19088(5) 0.0600(4) Uani d . 1 . .
H H7A 0.1953 0.3910 0.1717 0.072 Uiso calc R 1 . .
C C3 0.01471(18) 0.65509(13) 0.41510(4) 0.0533(3) Uani d . 1 . .
C C5 -0.0214(2) 0.85891(16) 0.44174(5) 0.0668(4) Uani d . 1 . .
H H5A -0.0084 0.9418 0.4381 0.080 Uiso calc R 1 . .
C C6 -0.0961(2) 0.81261(18) 0.47852(5) 0.0702(4) Uani d . 1 . .
C C2 -0.0617(2) 0.61339(16) 0.45340(5) 0.0682(4) Uani d . 1 . .
H H2A -0.0753 0.5307 0.4576 0.082 Uiso calc R 1 . .
C C13 0.0497(2) 0.68788(15) 0.11415(5) 0.0679(4) Uani d . 1 . .
H H13A 0.0469 0.6822 0.0833 0.102 Uiso calc R 1 . .
H H13B 0.1360 0.7477 0.1226 0.102 Uiso calc R 1 . .
H H13C -0.0667 0.7106 0.1246 0.102 Uiso calc R 1 . .
C C1 -0.1175(2) 0.69190(19) 0.48511(5) 0.0755(5) Uani d . 1 . .
H H1A -0.1686 0.6631 0.5104 0.091 Uiso calc R 1 . .

loop_
_atom_site_aniso_label
_atom_site_aniso_U_11
_atom_site_aniso_U_22
_atom_site_aniso_U_33
_atom_site_aniso_U_12
_atom_site_aniso_U_13
_atom_site_aniso_U_23
O2 0.0827(8) 0.0466(6) 0.0744(7) 0.0011(5) -0.0083(6) 0.0087(5)
O1 0.0825(8) 0.0703(7) 0.0494(6) 0.0061(6) -0.0002(5) -0.0128(5)
C16 0.0457(7) 0.0435(7) 0.0600(8) -0.0068(5) -0.0021(6) 0.0038(6)
C9 0.0386(6) 0.0389(6) 0.0567(7) -0.0051(5) 0.0001(5) -0.0038(5)
C15 0.0590(8) 0.0532(8) 0.0578(8) -0.0064(6) -0.0015(6) 0.0086(6)
C10 0.0546(7) 0.0400(6) 0.0504(7) -0.0005(5) 0.0041(6) -0.0071(5)
C12 0.0474(7) 0.0532(8) 0.0508(7) -0.0031(6) 0.0009(6) -0.0102(6)
F 0.1113(9) 0.1308(10) 0.0624(6) 0.0123(7) 0.0144(6) -0.0209(6)
C14 0.0613(8) 0.0466(7) 0.0525(8) -0.0033(6) -0.0038(6) 0.0037(6)
C11 0.0551(8) 0.0425(7) 0.0516(7) 0.0011(6) 0.0011(6) -0.0035(5)
C4 0.0687(9) 0.0642(9) 0.0407(7) -0.0032(7) -0.0014(6) 0.0075(6)
C8 0.0549(8) 0.0407(7) 0.0693(9) 0.0032(6) -0.0018(6) -0.0069(6)
C7 0.0638(9) 0.0497(8) 0.0665(9) 0.0064(6) 0.0020(7) -0.0202(7)
C3 0.0531(7) 0.0624(9) 0.0443(7) -0.0044(6) -0.0045(6) 0.0098(6)
C5 0.0815(11) 0.0689(10) 0.0501(8) 0.0018(8) -0.0055(7) 0.0013(7)
C6 0.0671(10) 0.0968(13) 0.0467(8) 0.0076(9) -0.0016(7) -0.0049(8)
C2 0.0699(10) 0.0777(10) 0.0571(9) -0.0075(8) 0.0018(7) 0.0184(8)
C13 0.0723(10) 0.0804(11) 0.0508(8) -0.0039(8) 0.0007(7) -0.0011(7)
C1 0.0704(10) 0.1107(15) 0.0454(8) -0.0035(10) 0.0081(7) 0.0135(9)

loop_
_atom_type_symbol
_atom_type_description
_atom_type_scat_dispersion_real
_atom_type_scat_dispersion_imag
_atom_type_scat_source
C C 0.0033 0.0016 'International Tables Vol C Tables 4.2.6.8 and 6.1.1.4'
H H 0.0000 0.0000 'International Tables Vol C Tables 4.2.6.8 and 6.1.1.4'
O O 0.0106 0.0060 'International Tables Vol C Tables 4.2.6.8 and 6.1.1.4'
F F 0.0171 0.0103 'International Tables Vol C Tables 4.2.6.8 and 6.1.1.4'

loop_
_geom_angle_atom_site_label_1
_geom_angle_atom_site_label_2
_geom_angle_atom_site_label_3
_geom_angle_site_symmetry_1
_geom_angle_site_symmetry_3
_geom_angle
_geom_angle_publ_flag
C12 O1 C13 . . 118.30(11) ?
O2 C16 C9 . . 120.57(12) ?
O2 C16 C14 . . 120.38(13) ?
C9 C16 C14 . . 119.03(12) ?
C10 C9 C8 . . 117.65(13) ?
C10 C9 C16 . . 123.23(12) ?
C8 C9 C16 . . 119.11(12) ?
C14 C15 C3 . . 127.26(14) ?
C14 C15 H15A . . 116.4 ?
C3 C15 H15A . . 116.4 ?
C11 C10 C9 . . 121.91(12) ?
C11 C10 H10A . . 119.0 ?
C9 C10 H10A . . 119.0 ?
O1 C12 C11 . . 124.31(13) ?
O1 C12 C7 . . 116.05(12) ?
C11 C12 C7 . . 119.64(13) ?
C15 C14 C16 . . 122.03(13) ?
C15 C14 H14A . . 119.0 ?
C16 C14 H14A . . 119.0 ?
C10 C11 C12 . . 119.17(13) ?
C10 C11 H11A . . 120.4 ?
C12 C11 H11A . . 120.4 ?
C5 C4 C3 . . 121.62(14) ?
C5 C4 H4A . . 119.2 ?
C3 C4 H4A . . 119.2 ?
C7 C8 C9 . . 121.01(13) ?
C7 C8 H8A . . 119.5 ?
C9 C8 H8A . . 119.5 ?
C8 C7 C12 . . 120.62(12) ?
C8 C7 H7A . . 119.7 ?
C12 C7 H7A . . 119.7 ?
C4 C3 C2 . . 117.37(14) ?
C4 C3 C15 . . 122.98(12) ?
C2 C3 C15 . . 119.63(14) ?
C6 C5 C4 . . 118.32(16) ?
C6 C5 H5A . . 120.8 ?
C4 C5 H5A . . 120.8 ?
F C6 C1 . . 118.87(15) ?
F C6 C5 . . 118.44(18) ?
C1 C6 C5 . . 122.70(16) ?
C1 C2 C3 . . 121.55(16) ?
C1 C2 H2A . . 119.2 ?
C3 C2 H2A . . 119.2 ?
O1 C13 H13A . . 109.5 ?
O1 C13 H13B . . 109.5 ?
H13A C13 H13B . . 109.5 ?
O1 C13 H13C . . 109.5 ?
H13A C13 H13C . . 109.5 ?
H13B C13 H13C . . 109.5 ?
C6 C1 C2 . . 118.45(15) ?
C6 C1 H1A . . 120.8 ?
C2 C1 H1A . . 120.8 ?

loop_
_geom_bond_atom_site_label_1
_geom_bond_atom_site_label_2
_geom_bond_site_symmetry_2
_geom_bond_distance
_geom_bond_publ_flag
O2 C16 . 1.2334(17) ?
O1 C12 . 1.3561(18) ?
O1 C13 . 1.424(2) ?
C16 C9 . 1.478(2) ?
C16 C14 . 1.478(2) ?
C9 C10 . 1.3892(19) ?
C9 C8 . 1.4002(19) ?
C15 C14 . 1.319(2) ?
C15 C3 . 1.455(2) ?
C15 H15A . 0.9300 ?
C10 C11 . 1.382(2) ?
C10 H10A . 0.9300 ?
C12 C11 . 1.3864(19) ?
C12 C7 . 1.391(2) ?
F C6 . 1.361(2) ?
C14 H14A . 0.9300 ?
C11 H11A . 0.9300 ?
C4 C5 . 1.377(2) ?
C4 C3 . 1.394(2) ?
C4 H4A . 0.9300 ?
C8 C7 . 1.363(2) ?
C8 H8A . 0.9300 ?
C7 H7A . 0.9300 ?
C3 C2 . 1.398(2) ?
C5 C6 . 1.371(2) ?
C5 H5A . 0.9300 ?
C6 C1 . 1.362(3) ?
C2 C1 . 1.378(3) ?
C2 H2A . 0.9300 ?
C13 H13A . 0.9600 ?
C13 H13B . 0.9600 ?
C13 H13C . 0.9600 ?
C1 H1A . 0.9300 ?

loop_
_geom_hbond_atom_site_label_D
_geom_hbond_atom_site_label_H
_geom_hbond_atom_site_label_A
_geom_hbond_site_symmetry_A
_geom_hbond_distance_DH
_geom_hbond_distance_HA
_geom_hbond_distance_DA
_geom_hbond_angle_DHA
_geom_hbond_publ_flag
C11 H11A O2 3 0.93 2.50 3.376(2) 157.7 y
C15 H15A O2 1 0.93 2.50 2.825(2) 100.5 y

loop_
_cod_related_entry_id
_cod_related_entry_database
_cod_related_entry_code
1 ChemSpider 4526497
